data_7201270
loop_
_publ_author_name
'Reyes-Mart\'inez, Reyna'
'H\"opfl, Herbert'
'Godoy-Alc\'antar, Carolina'
'Medrano, Felipe'
'Tlahuext, Hugo'

_publ_section_title
;
 Comparative analysis of M--O, M--S and cation--\p(arene) interactions
 in the alkali metal (Na+, K+, Rb+, Cs+) bis-dithiocarbamate salts of
 N,N&#x2032;-dibenzyl-1,2-ethylenediamine
;
_journal_issue 11
_journal_name_full CrystEngComm
_journal_page_first 2417
_journal_paper_doi 10.1039/b907160a
_journal_volume 11
_journal_year 2009
_chemical_formula_moiety 'C18 H20 N2 O Rb2 S4'
_chemical_formula_sum 'C18 H20 N2 O Rb2 S4'
_chemical_formula_weight 579.54
_chemical_name_systematic
;
?
;
_space_group_IT_number 15
_symmetry_cell_setting monoclinic
_symmetry_space_group_name_Hall '-C 2yc'
_symmetry_space_group_name_H-M 'C 1 2/c 1'
_atom_sites_solution_hydrogens geom
_atom_sites_solution_primary direct
_atom_sites_solution_secondary difmap
_audit_creation_method SHELXL-97
_cell_angle_alpha 90.00
_cell_angle_beta 108.530(2)
_cell_angle_gamma 90.00
_cell_formula_units_Z 4
_cell_length_a 21.895(2)
_cell_length_b 6.4024(7)
_cell_length_c 17.4640(19)
_cell_measurement_reflns_used 2779
_cell_measurement_temperature 293(2)
_cell_measurement_theta_max 25.31
_cell_measurement_theta_min 2.46
_cell_volume 2321.2(4)
_computing_cell_refinement 'Bruker SAINT'
_computing_data_collection 'Bruker SMART'
_computing_data_reduction 'Bruker SAINT'
_computing_molecular_graphics 'Bruker SHELXTL'
_computing_publication_material 'Bruker SHELXTL'
_computing_structure_refinement 'SHELXL-97 (Sheldrick, 1997)'
_computing_structure_solution 'SHELXS-97 (Sheldrick, 1990)'
_diffrn_ambient_temperature 293(2)
_diffrn_measured_fraction_theta_full 1.000
_diffrn_measured_fraction_theta_max 1.000
_diffrn_measurement_device_type 'CCD area detector'
_diffrn_measurement_method 'phi and omega scans'
_diffrn_radiation_monochromator graphite
_diffrn_radiation_source 'fine-focus sealed tube'
_diffrn_radiation_type MoK\a
_diffrn_radiation_wavelength 0.71073
_diffrn_reflns_av_R_equivalents 0.0426
_diffrn_reflns_av_sigmaI/netI 0.0386
_diffrn_reflns_limit_h_max 26
_diffrn_reflns_limit_h_min -26
_diffrn_reflns_limit_k_max 7
_diffrn_reflns_limit_k_min -7
_diffrn_reflns_limit_l_max 20
_diffrn_reflns_limit_l_min -19
_diffrn_reflns_number 8289
_diffrn_reflns_theta_full 25.00
_diffrn_reflns_theta_max 25.00
_diffrn_reflns_theta_min 1.96
_exptl_absorpt_coefficient_mu 4.587
_exptl_absorpt_correction_T_max 0.459
_exptl_absorpt_correction_T_min 0.195
_exptl_absorpt_correction_type multi-scan
_exptl_absorpt_process_details SADABS
_exptl_crystal_colour colorless
_exptl_crystal_density_diffrn 1.658
_exptl_crystal_density_method 'not measured'
_exptl_crystal_description block
_exptl_crystal_F_000 1152
_exptl_crystal_size_max 0.48
_exptl_crystal_size_mid 0.30
_exptl_crystal_size_min 0.17
_refine_diff_density_max 0.514
_refine_diff_density_min -0.461
_refine_diff_density_rms 0.084
_refine_ls_extinction_method none
_refine_ls_goodness_of_fit_ref 1.237
_refine_ls_hydrogen_treatment mixed
_refine_ls_matrix_type full
_refine_ls_number_parameters 141
_refine_ls_number_reflns 2051
_refine_ls_number_restraints 10
_refine_ls_restrained_S_all 1.234
_refine_ls_R_factor_all 0.0769
_refine_ls_R_factor_gt 0.0652
_refine_ls_shift/su_max 0.000
_refine_ls_shift/su_mean 0.000
_refine_ls_structure_factor_coef Fsqd
_refine_ls_weighting_details 'calc w=1/[\s^2^(Fo^2^)+(0.0426P)^2^+6.3074P] where P=(Fo^2^+2Fc^2^)/3'
_refine_ls_weighting_scheme calc
_refine_ls_wR_factor_gt 0.1216
_refine_ls_wR_factor_ref 0.1263
_reflns_number_gt 1757
_reflns_number_total 2051
_reflns_threshold_expression >2sigma(I)
_cod_data_source_file b907160a.txt
_cod_data_source_block 3reynam
_cod_depositor_comments
;
The following automatic conversions were performed:
'_symmetry_cell_setting' value 'Monoclinic' changed to 'monoclinic'
according to '/home/saulius/struct/CIF-dictionaries/cif_core.dic'
dictionary named 'cif_core.dic' version 2.4.1 from 2010-06-29.

Automatic conversion script
Id: cif_fix_enum 1527 2010-12-29 10:47:43Z saulius 
;
_cod_original_sg_symbol_H-M C2/c
_cod_database_code 7201270

loop_
_symmetry_equiv_pos_as_xyz
'x, y, z'
'-x, y, -z+1/2'
'x+1/2, y+1/2, z'
'-x+1/2, y+1/2, -z+1/2'
'-x, -y, -z'
'x, -y, z-1/2'
'-x+1/2, -y+1/2, -z'
'x+1/2, -y+1/2, z-1/2'

loop_
_atom_site_label
_atom_site_type_symbol
_atom_site_fract_x
_atom_site_fract_y
_atom_site_fract_z
_atom_site_U_iso_or_equiv
_atom_site_adp_type
_atom_site_occupancy
_atom_site_symmetry_multiplicity
_atom_site_calc_flag
_atom_site_refinement_flags
_atom_site_disorder_assembly
_atom_site_disorder_group
C1 C 0.1154(3) 0.7108(8) 0.4520(3) 0.0394(13) Uani 1 1 d . . .
C2 C 0.2295(3) 0.7184(9) 0.4584(3) 0.0448(14) Uani 1 1 d . . .
H2A H 0.2499 0.7640 0.4195 0.054 Uiso 1 1 calc R . .
H2B H 0.2262 0.5673 0.4556 0.054 Uiso 1 1 calc R . .
C3 C 0.1599(3) 1.0164(8) 0.4007(3) 0.0467(14) Uani 1 1 d . . .
H3A H 0.1955 1.1013 0.4330 0.056 Uiso 1 1 calc R . .
H3B H 0.1203 1.0816 0.4020 0.056 Uiso 1 1 calc R . .
C4 C 0.1609(3) 1.0134(9) 0.3146(3) 0.0436(14) Uani 1 1 d . . .
C5 C 0.1385(3) 0.8479(10) 0.2635(4) 0.0558(17) Uani 1 1 d . . .
H5 H 0.1229 0.7293 0.2818 0.067 Uiso 1 1 calc R . .
C6 C 0.1391(3) 0.8575(12) 0.1849(4) 0.0644(19) Uani 1 1 d . . .
H6 H 0.1235 0.7449 0.1506 0.077 Uiso 1 1 calc R . .
C7 C 0.1619(3) 1.0268(13) 0.1566(4) 0.066(2) Uani 1 1 d . . .
H7 H 0.1625 1.0299 0.1036 0.079 Uiso 1 1 calc R . .
C8 C 0.1840(3) 1.1934(12) 0.2067(4) 0.069(2) Uani 1 1 d . . .
H8 H 0.1991 1.3117 0.1876 0.082 Uiso 1 1 calc R . .
C9 C 0.1841(3) 1.1865(10) 0.2853(4) 0.0564(16) Uani 1 1 d . . .
H9 H 0.1999 1.2996 0.3192 0.068 Uiso 1 1 calc R . .
N1 N 0.1648(2) 0.8078(7) 0.4371(3) 0.0420(11) Uani 1 1 d . . .
Rb1 Rb 0.02257(3) 0.68956(10) 0.60242(4) 0.0613(3) Uani 1 1 d D . .
S1 S 0.12887(7) 0.4811(2) 0.50467(10) 0.0478(4) Uani 1 1 d . . .
S2 S 0.03912(7) 0.8151(3) 0.41819(11) 0.0559(4) Uani 1 1 d . . .
O1 O 0.0000 0.4648(19) 0.7500 0.082(4) Uani 0.608(13) 2 d SPD . 1
H11 H -0.029(3) 0.555(10) 0.734(4) 0.124 Uiso 0.304(7) 1 d PD . 1
H12 H -0.018(4) 0.347(6) 0.7389(16) 0.124 Uiso 0.304(7) 1 d PD . 1
O1B O 0.0000 0.872(3) 0.7500 0.085(7) Uani 0.392(13) 2 d SPD . 2
H11B H 0.009(12) 1.000(10) 0.754(9) 0.128 Uiso 0.196(7) 1 d PD . 2
H12B H -0.03975(13) 0.86(4) 0.726(6) 0.128 Uiso 0.196(7) 1 d PD . 2

loop_
_atom_site_aniso_label
_atom_site_aniso_U_11
_atom_site_aniso_U_22
_atom_site_aniso_U_33
_atom_site_aniso_U_23
_atom_site_aniso_U_13
_atom_site_aniso_U_12
C1 0.046(3) 0.041(3) 0.036(3) -0.010(2) 0.020(3) -0.007(3)
C2 0.052(4) 0.049(3) 0.044(3) -0.011(3) 0.031(3) -0.009(3)
C3 0.064(4) 0.035(3) 0.052(4) -0.003(3) 0.032(3) -0.008(3)
C4 0.038(3) 0.050(4) 0.047(3) 0.003(3) 0.019(3) -0.001(3)
C5 0.067(4) 0.056(4) 0.051(4) -0.009(3) 0.029(3) -0.017(3)
C6 0.066(4) 0.083(5) 0.048(4) -0.009(4) 0.022(3) -0.006(4)
C7 0.057(4) 0.103(6) 0.040(4) 0.014(4) 0.021(3) 0.003(4)
C8 0.069(5) 0.079(5) 0.066(5) 0.022(4) 0.033(4) -0.009(4)
C9 0.062(4) 0.052(4) 0.061(4) 0.007(3) 0.029(3) -0.010(3)
N1 0.046(3) 0.046(3) 0.041(3) -0.006(2) 0.023(2) -0.005(2)
Rb1 0.0560(4) 0.0557(4) 0.0780(5) 0.0010(3) 0.0294(3) 0.0007(3)
S1 0.0498(9) 0.0399(8) 0.0581(10) 0.0055(7) 0.0235(7) 0.0007(7)
S2 0.0478(9) 0.0514(9) 0.0713(11) 0.0077(8) 0.0230(8) 0.0070(7)
O1 0.077(8) 0.102(10) 0.069(8) 0.000 0.023(6) 0.000
O1B 0.055(11) 0.16(2) 0.034(10) 0.000 0.002(8) 0.000

loop_
_atom_type_symbol
_atom_type_description
_atom_type_scat_dispersion_real
_atom_type_scat_dispersion_imag
_atom_type_scat_source
C C 0.0033 0.0016 'International Tables Vol C Tables 4.2.6.8 and 6.1.1.4'
H H 0.0000 0.0000 'International Tables Vol C Tables 4.2.6.8 and 6.1.1.4'
N N 0.0061 0.0033 'International Tables Vol C Tables 4.2.6.8 and 6.1.1.4'
O O 0.0106 0.0060 'International Tables Vol C Tables 4.2.6.8 and 6.1.1.4'
S S 0.1246 0.1234 'International Tables Vol C Tables 4.2.6.8 and 6.1.1.4'
Rb Rb -0.9393 2.9676 'International Tables Vol C Tables 4.2.6.8 and 6.1.1.4'

loop_
_geom_angle_atom_site_label_1
_geom_angle_atom_site_label_2
_geom_angle_atom_site_label_3
_geom_angle
_geom_angle_site_symmetry_1
_geom_angle_site_symmetry_3
_geom_angle_publ_flag
N1 C1 S1 119.3(4) . . ?
N1 C1 S2 120.5(4) . . ?
S1 C1 S2 120.1(3) . . ?
N1 C2 C2 112.0(5) . 7_566 ?
N1 C3 C4 113.4(4) . . ?
C5 C4 C9 118.4(6) . . ?
C5 C4 C3 122.9(5) . . ?
C9 C4 C3 118.7(5) . . ?
C4 C5 C6 120.0(6) . . ?
C7 C6 C5 121.5(7) . . ?
C6 C7 C8 119.2(6) . . ?
C6 C7 Rb1 97.3(4) . 6_575 ?
C8 C7 Rb1 82.3(4) . 6_575 ?
C7 C8 C9 120.2(6) . . ?
C7 C8 Rb1 74.9(4) . 6_575 ?
C9 C8 Rb1 101.9(4) . 6_575 ?
C8 C9 C4 120.8(6) . . ?
C1 N1 C2 123.0(5) . . ?
C1 N1 C3 123.6(5) . . ?
C2 N1 C3 113.4(4) . . ?
O1B Rb1 O1 50.3(4) . . ?
O1B Rb1 C7 86.1(2) . 6_576 ?
O1 Rb1 C7 112.20(15) . 6_576 ?
O1B Rb1 S2 64.1(3) . 5_576 ?
O1 Rb1 S2 110.67(19) . 5_576 ?
C7 Rb1 S2 79.87(14) 6_576 5_576 ?
O1B Rb1 S1 101.39(10) . 5_566 ?
O1 Rb1 S1 85.65(7) . 5_566 ?
C7 Rb1 S1 160.87(14) 6_576 5_566 ?
S2 Rb1 S1 87.53(4) 5_576 5_566 ?
O1B Rb1 S2 143.5(3) . . ?
O1 Rb1 S2 165.6(2) . . ?
C7 Rb1 S2 77.57(12) 6_576 . ?
S2 Rb1 S2 80.83(5) 5_576 . ?
S1 Rb1 S2 86.30(4) 5_566 . ?
O1B Rb1 S2 106.6(3) . 5_566 ?
O1 Rb1 S2 59.96(19) . 5_566 ?
C7 Rb1 S2 143.74(14) 6_576 5_566 ?
S2 Rb1 S2 136.33(5) 5_576 5_566 ?
S1 Rb1 S2 50.99(4) 5_566 5_566 ?
S2 Rb1 S2 105.83(4) . 5_566 ?
O1B Rb1 C8 83.38(13) . 6_576 ?
O1 Rb1 C8 93.86(14) . 6_576 ?
C7 Rb1 C8 22.76(16) 6_576 6_576 ?
S2 Rb1 C8 98.96(13) 5_576 6_576 ?
S1 Rb1 C8 173.20(12) 5_566 6_576 ?
S2 Rb1 C8 92.72(13) . 6_576 ?
S2 Rb1 C8 123.16(14) 5_566 6_576 ?
O1B Rb1 S1 150.17(5) . . ?
O1 Rb1 S1 121.49(17) . . ?
C7 Rb1 S1 70.68(12) 6_576 . ?
S2 Rb1 S1 126.47(4) 5_576 . ?
S1 Rb1 S1 106.61(3) 5_566 . ?
S2 Rb1 S1 50.21(4) . . ?
S2 Rb1 S1 83.88(4) 5_566 . ?
C8 Rb1 S1 67.90(11) 6_576 . ?
C1 S1 Rb1 90.51(19) . 5_566 ?
C1 S1 Rb1 84.72(18) . . ?
Rb1 S1 Rb1 73.39(3) 5_566 . ?
C1 S2 Rb1 134.8(2) . 5_576 ?
C1 S2 Rb1 88.15(19) . . ?
Rb1 S2 Rb1 99.17(4) 5_576 . ?
C1 S2 Rb1 88.71(19) . 5_566 ?
Rb1 S2 Rb1 136.33(5) 5_576 5_566 ?
Rb1 S2 Rb1 74.17(4) . 5_566 ?
Rb1 O1 Rb1 125.2(4) 2_556 . ?
Rb1 O1B Rb1 134.3(7) . 2_556 ?

loop_
_geom_bond_atom_site_label_1
_geom_bond_atom_site_label_2
_geom_bond_distance
_geom_bond_site_symmetry_2
_geom_bond_publ_flag
C1 N1 1.342(7) . ?
C1 S1 1.710(6) . ?
C1 S2 1.720(6) . ?
C2 N1 1.461(7) . ?
C2 C2 1.502(11) 7_566 ?
C3 N1 1.468(7) . ?
C3 C4 1.511(8) . ?
C4 C5 1.372(8) . ?
C4 C9 1.384(8) . ?
C5 C6 1.377(9) . ?
C6 C7 1.352(9) . ?
C7 C8 1.368(10) . ?
C7 Rb1 3.415(7) 6_575 ?
C8 C9 1.372(9) . ?
C8 Rb1 3.505(7) 6_575 ?
Rb1 O1B 3.011(8) . ?
Rb1 O1 3.125(6) . ?
Rb1 S2 3.4209(17) 5_576 ?
Rb1 S1 3.4269(17) 5_566 ?
Rb1 S2 3.4452(18) . ?
Rb1 S2 3.4763(18) 5_566 ?
Rb1 S1 3.5550(16) . ?

loop_
_geom_torsion_atom_site_label_1
_geom_torsion_atom_site_label_2
_geom_torsion_atom_site_label_3
_geom_torsion_atom_site_label_4
_geom_torsion
_geom_torsion_site_symmetry_1
_geom_torsion_site_symmetry_2
_geom_torsion_site_symmetry_3
_geom_torsion_site_symmetry_4
_geom_torsion_publ_flag
N1 C3 C4 C5 29.0(8) . . . . ?
N1 C3 C4 C9 -152.5(5) . . . . ?
C9 C4 C5 C6 -0.4(9) . . . . ?
C3 C4 C5 C6 178.2(6) . . . . ?
C4 C5 C6 C7 0.5(11) . . . . ?
C5 C6 C7 C8 -0.9(11) . . . . ?
C5 C6 C7 Rb1 -86.1(7) . . . 6_575 ?
C6 C7 C8 C9 1.2(11) . . . . ?
Rb1 C7 C8 C9 95.2(7) 6_575 . . . ?
C6 C7 C8 Rb1 -94.1(6) . . . 6_575 ?
C7 C8 C9 C4 -1.1(10) . . . . ?
Rb1 C8 C9 C4 78.3(6) 6_575 . . . ?
C5 C4 C9 C8 0.7(9) . . . . ?
C3 C4 C9 C8 -178.0(6) . . . . ?
S1 C1 N1 C2 5.0(7) . . . . ?
S2 C1 N1 C2 -174.8(4) . . . . ?
S1 C1 N1 C3 -172.8(4) . . . . ?
S2 C1 N1 C3 7.5(7) . . . . ?
C2 C2 N1 C1 -90.4(7) 7_566 . . . ?
C2 C2 N1 C3 87.6(7) 7_566 . . . ?
C4 C3 N1 C1 -107.8(6) . . . . ?
C4 C3 N1 C2 74.2(6) . . . . ?
N1 C1 S1 Rb1 -147.7(4) . . . 5_566 ?
S2 C1 S1 Rb1 32.0(3) . . . 5_566 ?
N1 C1 S1 Rb1 139.0(4) . . . . ?
S2 C1 S1 Rb1 -41.3(3) . . . . ?
O1B Rb1 S1 C1 -108.7(7) . . . . ?
O1 Rb1 S1 C1 -172.7(2) . . . . ?
C7 Rb1 S1 C1 -68.0(2) 6_576 . . . ?
S2 Rb1 S1 C1 -7.4(2) 5_576 . . . ?
S1 Rb1 S1 C1 92.11(19) 5_566 . . . ?
S2 Rb1 S1 C1 21.76(19) . . . . ?
S2 Rb1 S1 C1 138.28(19) 5_566 . . . ?
C8 Rb1 S1 C1 -92.1(2) 6_576 . . . ?
Rb1 Rb1 S1 C1 92.11(19) 5_566 . . . ?
Rb1 Rb1 S1 C1 6.91(19) 5_576 . . . ?
O1B Rb1 S1 Rb1 159.1(7) . . . 5_566 ?
O1 Rb1 S1 Rb1 95.16(14) . . . 5_566 ?
C7 Rb1 S1 Rb1 -160.08(15) 6_576 . . 5_566 ?
S2 Rb1 S1 Rb1 -99.47(5) 5_576 . . 5_566 ?
S1 Rb1 S1 Rb1 0.0 5_566 . . 5_566 ?
S2 Rb1 S1 Rb1 -70.36(5) . . . 5_566 ?
S2 Rb1 S1 Rb1 46.16(3) 5_566 . . 5_566 ?
C8 Rb1 S1 Rb1 175.75(15) 6_576 . . 5_566 ?
Rb1 Rb1 S1 Rb1 -85.20(3) 5_576 . . 5_566 ?
N1 C1 S2 Rb1 -36.5(6) . . . 5_576 ?
S1 C1 S2 Rb1 143.8(2) . . . 5_576 ?
N1 C1 S2 Rb1 -137.6(4) . . . . ?
S1 C1 S2 Rb1 42.7(3) . . . . ?
N1 C1 S2 Rb1 148.2(4) . . . 5_566 ?
S1 C1 S2 Rb1 -31.5(3) . . . 5_566 ?
O1B Rb1 S2 C1 119.0(2) . . . . ?
O1 Rb1 S2 C1 -80.8(3) . . . . ?
C7 Rb1 S2 C1 53.5(2) 6_576 . . . ?
S2 Rb1 S2 C1 135.1(2) 5_576 . . . ?
S1 Rb1 S2 C1 -136.80(19) 5_566 . . . ?
S2 Rb1 S2 C1 -89.18(19) 5_566 . . . ?
C8 Rb1 S2 C1 36.5(2) 6_576 . . . ?
S1 Rb1 S2 C1 -21.54(18) . . . . ?
Rb1 Rb1 S2 C1 -89.18(19) 5_566 . . . ?
Rb1 Rb1 S2 C1 135.1(2) 5_576 . . . ?
O1B Rb1 S2 Rb1 -16.09(10) . . . 5_576 ?
O1 Rb1 S2 Rb1 144.1(2) . . . 5_576 ?
C7 Rb1 S2 Rb1 -81.56(14) 6_576 . . 5_576 ?
S2 Rb1 S2 Rb1 0.0 5_576 . . 5_576 ?
S1 Rb1 S2 Rb1 88.09(4) 5_566 . . 5_576 ?
S2 Rb1 S2 Rb1 135.71(5) 5_566 . . 5_576 ?
C8 Rb1 S2 Rb1 -98.65(13) 6_576 . . 5_576 ?
S1 Rb1 S2 Rb1 -156.65(7) . . . 5_576 ?
Rb1 Rb1 S2 Rb1 135.71(5) 5_566 . . 5_576 ?
O1B Rb1 S2 Rb1 -151.80(8) . . . 5_566 ?
O1 Rb1 S2 Rb1 8.4(3) . . . 5_566 ?
C7 Rb1 S2 Rb1 142.73(14) 6_576 . . 5_566 ?
S2 Rb1 S2 Rb1 -135.71(5) 5_576 . . 5_566 ?
S1 Rb1 S2 Rb1 -47.62(3) 5_566 . . 5_566 ?
S2 Rb1 S2 Rb1 0.0 5_566 . . 5_566 ?
C8 Rb1 S2 Rb1 125.64(13) 6_576 . . 5_566 ?
S1 Rb1 S2 Rb1 67.64(4) . . . 5_566 ?
Rb1 Rb1 S2 Rb1 -135.71(5) 5_576 . . 5_566 ?
O1B Rb1 O1 Rb1 0.000(1) . . . 2_556 ?
C7 Rb1 O1 Rb1 64.19(16) 6_576 . . 2_556 ?
S2 Rb1 O1 Rb1 -23.00(5) 5_576 . . 2_556 ?
S1 Rb1 O1 Rb1 -108.70(3) 5_566 . . 2_556 ?
S2 Rb1 O1 Rb1 -164.8(3) . . . 2_556 ?
S2 Rb1 O1 Rb1 -155.45(6) 5_566 . . 2_556 ?
C8 Rb1 O1 Rb1 78.09(12) 6_576 . . 2_556 ?
S1 Rb1 O1 Rb1 144.46(8) . . . 2_556 ?
Rb1 Rb1 O1 Rb1 -157.52(4) 5_566 . . 2_556 ?
Rb1 Rb1 O1 Rb1 -34.8(2) 5_576 . . 2_556 ?
O1 Rb1 O1B Rb1 0.0 . . . 2_556 ?
C7 Rb1 O1B Rb1 -123.34(14) 6_576 . . 2_556 ?
S2 Rb1 O1B Rb1 156.02(8) 5_576 . . 2_556 ?
S1 Rb1 O1B Rb1 74.46(7) 5_566 . . 2_556 ?
S2 Rb1 O1B Rb1 173.73(8) . . . 2_556 ?
S2 Rb1 O1B Rb1 22.05(5) 5_566 . . 2_556 ?
C8 Rb1 O1B Rb1 -100.64(15) 6_576 . . 2_556 ?
S1 Rb1 O1B Rb1 -85.2(6) . . . 2_556 ?
Rb1 Rb1 O1B Rb1 54.6(6) 5_566 . . 2_556 ?
Rb1 Rb1 O1B Rb1 163.09(4) 5_576 . . 2_556 ?
